data_7154773
loop_
_publ_author_name
'Johnson, Sherida'
'Tanaka, Fujie'

_publ_section_title
;
 Direct synthesis of C-glycosides from unprotected 2-N-acyl-aldohexoses
 via aldol condensation-oxa-Michael reactions with unactivated ketones.
;
_journal_issue 1
_journal_name_full 'Organic &amp; biomolecular chemistry'
_journal_page_first 259
_journal_page_last 264
_journal_paper_doi 10.1039/c5ob02094h
_journal_volume 14
_journal_year 2016
_chemical_absolute_configuration rmad
_chemical_formula_moiety 'C11 H19 N O6'
_chemical_formula_sum 'C11 H19 N O6'
_chemical_formula_weight 261.27
_space_group_crystal_system orthorhombic
_space_group_IT_number 19
_space_group_name_Hall 'P 2ac 2ab'
_space_group_name_H-M_alt 'P 21 21 21'
_symmetry_space_group_name_Hall 'P 2ac 2ab'
_symmetry_space_group_name_H-M 'P 21 21 21'
_atom_sites_solution_hydrogens geom
_atom_sites_solution_primary direct
_atom_sites_solution_secondary difmap
_audit_update_record
;
2015-09-05 deposited with the CCDC.
2015-11-02 downloaded from the CCDC.
;
_cell_angle_alpha 90.0000
_cell_angle_beta 90.0000
_cell_angle_gamma 90.0000
_cell_formula_units_Z 4
_cell_length_a 5.206(3)
_cell_length_b 14.978(9)
_cell_length_c 16.033(9)
_cell_measurement_reflns_used 1208
_cell_measurement_temperature 93
_cell_measurement_theta_max 68.20
_cell_measurement_theta_min 22.40
_cell_volume 1250.2(13)
_computing_cell_refinement 'CrystalClear-SM Expert 2.1 b42'
_computing_data_collection 'CrystalClear-SM Expert 2.1 b42 (Rigaku, 2015)'
_computing_data_reduction 'CrystalClear-SM Expert 2.1 b42'
_computing_molecular_graphics 'CrystalStructure 4.1'
_computing_publication_material 'CrystalStructure 4.1 (Rigaku, 2014)'
_computing_structure_refinement 'SHELXL Version 2014/7 (Sheldrick, 2008)'
_computing_structure_solution 'SHELXS Version 2013/1 (Sheldrick, 2008)'
_diffrn_ambient_temperature 93
_diffrn_detector_area_resol_mean 5.814
_diffrn_measured_fraction_theta_full 1.000
_diffrn_measured_fraction_theta_max 0.998
_diffrn_measurement_device_type 'Rigaku XtaLAB P200'
_diffrn_measurement_method \w
_diffrn_radiation_type 'Cu K\a'
_diffrn_radiation_wavelength 1.54187
_diffrn_reflns_av_R_equivalents 0.1212
_diffrn_reflns_laue_measured_fraction_full 1.000
_diffrn_reflns_laue_measured_fraction_max 0.998
_diffrn_reflns_limit_h_max 6
_diffrn_reflns_limit_h_min -6
_diffrn_reflns_limit_k_max 18
_diffrn_reflns_limit_k_min -17
_diffrn_reflns_limit_l_max 19
_diffrn_reflns_limit_l_min -19
_diffrn_reflns_number 14262
_diffrn_reflns_point_group_measured_fraction_full 0.999
_diffrn_reflns_point_group_measured_fraction_max 0.996
_diffrn_reflns_theta_full 67.687
_diffrn_reflns_theta_max 68.877
_diffrn_reflns_theta_min 4.039
_diffrn_standards_number 0
_exptl_absorpt_coefficient_mu 0.962
_exptl_absorpt_correction_T_max 0.990
_exptl_absorpt_correction_T_min 0.649
_exptl_absorpt_correction_type multi-scan
_exptl_absorpt_process_details 'REQAB (Rigaku, 1998)'
_exptl_crystal_colour colorless
_exptl_crystal_density_diffrn 1.388
_exptl_crystal_density_method 'not measured'
_exptl_crystal_description chip
_exptl_crystal_F_000 560.00
_exptl_crystal_size_max 0.200
_exptl_crystal_size_mid 0.020
_exptl_crystal_size_min 0.010
_refine_diff_density_max 0.46
_refine_diff_density_min -0.24
_refine_ls_abs_structure_details
;
 Flack x determined using 624 quotients [(I+)-(I-)]/[(I+)+(I-)]
 (Parsons, Flack and Wagner, Acta Cryst. B69 (2013) 249-259).
;
_refine_ls_abs_structure_Flack -0.1(2)
_refine_ls_extinction_method none
_refine_ls_goodness_of_fit_ref 1.082
_refine_ls_hydrogen_treatment constr
_refine_ls_number_parameters 168
_refine_ls_number_reflns 2305
_refine_ls_number_restraints 0
_refine_ls_R_factor_all 0.0825
_refine_ls_R_factor_gt 0.0609
_refine_ls_shift/su_max 0.000
_refine_ls_structure_factor_coef Fsqd
_refine_ls_weighting_details 'w = 1/[\s^2^(Fo^2^)+(0.0945P)^2^] where P=(Fo^2^+2Fc^2^)/3'
_refine_ls_weighting_scheme calc
_refine_ls_wR_factor_gt 0.1401
_refine_ls_wR_factor_ref 0.1544
_reflns_number_gt 1800
_reflns_number_total 2305
_reflns_threshold_expression F^2^>2.0\s(F^2^)
_cod_data_source_file c5ob02094h2.cif
_cod_data_source_block SX15R004a
_cod_depositor_comments 'Adding full bibliography for 7154773--7154774.cif.'
_cod_database_code 7154773

loop_
_space_group_symop_id
_space_group_symop_operation_xyz
1 +X,+Y,+Z
2 1/2+X,1/2-Y,-Z
3 -X,1/2+Y,1/2-Z
4 1/2-X,-Y,1/2+Z

loop_
_atom_site_label
_atom_site_type_symbol
_atom_site_fract_x
_atom_site_fract_y
_atom_site_fract_z
_atom_site_U_iso_or_equiv
_atom_site_adp_type
_atom_site_occupancy
_atom_site_site_symmetry_order
_atom_site_calc_flag
_atom_site_refinement_flags_posn
_atom_site_refinement_flags_adp
O1 O 0.8370(6) 0.4069(2) 0.66253(18) 0.0265(7) Uani 1 1 d . .
O2 O 1.2096(6) 0.3524(2) 0.5397(2) 0.0270(8) Uani 1 1 d . .
H2O H 1.2778 0.3486 0.4923 0.032 Uiso 1 1 calc R U
O3 O 0.9270(6) 0.17272(19) 0.6149(2) 0.0271(8) Uani 1 1 d . .
H3O H 1.0521 0.1390 0.6251 0.032 Uiso 1 1 calc R U
O4 O 0.5598(7) 0.2203(2) 0.7426(2) 0.0332(8) Uani 1 1 d . .
H4O H 0.5333 0.1777 0.7096 0.040 Uiso 1 1 calc R U
O5 O 0.8379(7) 0.4305(2) 0.3451(2) 0.0296(8) Uani 1 1 d . .
O6 O 0.3724(7) 0.6157(2) 0.5225(2) 0.0382(9) Uani 1 1 d . .
N1 N 0.9774(8) 0.4984(2) 0.4619(2) 0.0242(9) Uani 1 1 d . .
H1N H 1.0710 0.5420 0.4827 0.029 Uiso 1 1 calc R U
C1 C 0.8200(9) 0.3258(3) 0.6149(3) 0.0231(9) Uani 1 1 d . .
H1 H 0.6351 0.3104 0.6062 0.028 Uiso 1 1 calc R U
C2 C 0.9406(9) 0.3493(3) 0.5314(3) 0.0229(10) Uani 1 1 d . .
H2 H 0.8857 0.3073 0.4863 0.027 Uiso 1 1 calc R U
C3 C 0.8325(9) 0.4426(3) 0.5184(3) 0.0229(10) Uani 1 1 d . .
H3 H 0.6520 0.4376 0.4976 0.028 Uiso 1 1 calc R U
C4 C 0.8286(10) 0.4808(3) 0.6072(3) 0.0269(10) Uani 1 1 d . .
H4 H 0.9852 0.5183 0.6159 0.032 Uiso 1 1 calc R U
C5 C 0.9478(10) 0.2522(3) 0.6643(3) 0.0246(10) Uani 1 1 d . .
H5 H 1.1333 0.2671 0.6725 0.030 Uiso 1 1 calc R U
C6 C 0.8236(11) 0.2368(3) 0.7478(3) 0.0305(11) Uani 1 1 d . .
H6A H 0.9078 0.1853 0.7752 0.037 Uiso 1 1 calc R U
H6B H 0.8521 0.2899 0.7834 0.037 Uiso 1 1 calc R U
C7 C 0.9747(9) 0.4864(3) 0.3799(3) 0.0242(10) Uani 1 1 d . .
C8 C 1.1509(11) 0.5448(3) 0.3293(3) 0.0339(12) Uani 1 1 d . .
H8A H 1.0494 0.5801 0.2898 0.041 Uiso 1 1 calc R U
H8B H 1.2729 0.5074 0.2986 0.041 Uiso 1 1 calc R U
H8C H 1.2452 0.5850 0.3666 0.041 Uiso 1 1 calc R U
C9 C 0.5908(10) 0.5362(3) 0.6270(3) 0.0265(10) Uani 1 1 d . .
H9A H 0.4376 0.4972 0.6237 0.032 Uiso 1 1 calc R U
H9B H 0.6038 0.5584 0.6850 0.032 Uiso 1 1 calc R U
C10 C 0.5537(9) 0.6139(3) 0.5700(3) 0.0259(10) Uani 1 1 d . .
C11 C 0.7351(10) 0.6899(3) 0.5746(4) 0.0338(12) Uani 1 1 d . .
H11A H 0.6997 0.7249 0.6249 0.041 Uiso 1 1 calc R U
H11B H 0.7139 0.7278 0.5253 0.041 Uiso 1 1 calc R U
H11C H 0.9116 0.6672 0.5767 0.041 Uiso 1 1 calc R U

loop_
_atom_site_aniso_label
_atom_site_aniso_U_11
_atom_site_aniso_U_22
_atom_site_aniso_U_33
_atom_site_aniso_U_23
_atom_site_aniso_U_13
_atom_site_aniso_U_12
O1 0.0343(19) 0.0213(15) 0.0240(15) 0.0003(13) -0.0017(15) 0.0052(14)
O2 0.0230(17) 0.0263(17) 0.0318(17) 0.0018(14) 0.0047(14) 0.0007(13)
O3 0.0250(17) 0.0198(15) 0.0364(18) 0.0003(14) -0.0040(15) 0.0059(13)
O4 0.0336(19) 0.0315(18) 0.0345(19) 0.0006(15) 0.0047(16) -0.0026(16)
O5 0.0322(18) 0.0288(17) 0.0278(16) 0.0007(13) 0.0019(15) -0.0096(15)
O6 0.035(2) 0.0262(18) 0.054(2) 0.0050(16) -0.0109(17) -0.0072(15)
N1 0.030(2) 0.0160(16) 0.0270(19) -0.0005(15) -0.0012(17) -0.0047(16)
C1 0.023(2) 0.018(2) 0.028(2) -0.0028(19) -0.002(2) 0.0013(18)
C2 0.022(2) 0.019(2) 0.028(2) -0.0001(17) -0.003(2) -0.0008(18)
C3 0.020(2) 0.021(2) 0.027(2) -0.0011(18) -0.0014(19) 0.0004(18)
C4 0.030(2) 0.024(2) 0.027(2) 0.0003(19) 0.001(2) 0.0008(19)
C5 0.027(2) 0.021(2) 0.026(2) -0.0030(18) -0.004(2) 0.0025(19)
C6 0.035(3) 0.029(3) 0.028(2) 0.003(2) -0.003(2) 0.004(2)
C7 0.025(2) 0.021(2) 0.027(2) 0.0026(18) -0.001(2) -0.0016(19)
C8 0.043(3) 0.029(3) 0.029(2) 0.000(2) 0.002(2) -0.011(2)
C9 0.030(3) 0.023(2) 0.026(2) -0.0031(18) 0.003(2) -0.0022(19)
C10 0.025(2) 0.025(2) 0.027(2) -0.0007(18) 0.003(2) 0.006(2)
C11 0.029(3) 0.031(3) 0.041(3) 0.004(2) -0.004(2) -0.002(2)

loop_
_atom_type_symbol
_atom_type_description
_atom_type_scat_dispersion_real
_atom_type_scat_dispersion_imag
_atom_type_scat_source
C C 0.0181 0.0091
;
International Tables for Crystallography
(Vol. C, Tables 4.2.6.8 and 6.1.1.4)
;
H H 0.0000 0.0000
;
International Tables for Crystallography
(Vol. C, Table 6.1.1.4)
;
N N 0.0311 0.0180
;
International Tables for Crystallography
(Vol. C, Tables 4.2.6.8 and 6.1.1.4)
;
O O 0.0492 0.0322
;
International Tables for Crystallography
(Vol. C, Tables 4.2.6.8 and 6.1.1.4)
;

loop_
_geom_angle_atom_site_label_1
_geom_angle_atom_site_label_2
_geom_angle_atom_site_label_3
_geom_angle
C4 O1 C1 109.0(3)
C2 O2 H2O 109.5
C5 O3 H3O 109.5
C6 O4 H4O 109.5
C7 N1 C3 122.5(4)
C7 N1 H1N 118.7
C3 N1 H1N 118.7
O1 C1 C5 108.2(3)
O1 C1 C2 104.3(3)
C5 C1 C2 116.6(4)
O1 C1 H1 109.2
C5 C1 H1 109.2
C2 C1 H1 109.2
O2 C2 C1 109.6(4)
O2 C2 C3 110.6(4)
C1 C2 C3 100.4(4)
O2 C2 H2 111.9
C1 C2 H2 111.9
C3 C2 H2 111.9
N1 C3 C2 115.1(4)
N1 C3 C4 111.9(4)
C2 C3 C4 102.7(4)
N1 C3 H3 109.0
C2 C3 H3 109.0
C4 C3 H3 109.0
O1 C4 C9 108.7(4)
O1 C4 C3 106.8(3)
C9 C4 C3 114.0(4)
O1 C4 H4 109.1
C9 C4 H4 109.1
C3 C4 H4 109.1
O3 C5 C6 109.3(4)
O3 C5 C1 106.5(3)
C6 C5 C1 112.9(4)
O3 C5 H5 109.4
C6 C5 H5 109.4
C1 C5 H5 109.4
O4 C6 C5 113.3(4)
O4 C6 H6A 108.9
C5 C6 H6A 108.9
O4 C6 H6B 108.9
C5 C6 H6B 108.9
H6A C6 H6B 107.7
O5 C7 N1 123.1(4)
O5 C7 C8 120.2(4)
N1 C7 C8 116.7(4)
C7 C8 H8A 109.5
C7 C8 H8B 109.5
H8A C8 H8B 109.5
C7 C8 H8C 109.5
H8A C8 H8C 109.5
H8B C8 H8C 109.5
C10 C9 C4 113.8(4)
C10 C9 H9A 108.8
C4 C9 H9A 108.8
C10 C9 H9B 108.8
C4 C9 H9B 108.8
H9A C9 H9B 107.7
O6 C10 C11 120.7(4)
O6 C10 C9 120.2(4)
C11 C10 C9 119.1(4)
C10 C11 H11A 109.5
C10 C11 H11B 109.5
H11A C11 H11B 109.5
C10 C11 H11C 109.5
H11A C11 H11C 109.5
H11B C11 H11C 109.5

loop_
_geom_bond_atom_site_label_1
_geom_bond_atom_site_label_2
_geom_bond_distance
O1 C4 1.418(5)
O1 C1 1.437(5)
O2 C2 1.407(6)
O2 H2O 0.8400
O3 C5 1.433(5)
O3 H3O 0.8400
O4 C6 1.398(6)
O4 H4O 0.8400
O5 C7 1.232(6)
O6 C10 1.213(6)
N1 C7 1.327(6)
N1 C3 1.444(6)
N1 H1N 0.8800
C1 C5 1.512(6)
C1 C2 1.520(7)
C1 H1 1.0000
C2 C3 1.521(6)
C2 H2 1.0000
C3 C4 1.535(7)
C3 H3 1.0000
C4 C9 1.524(7)
C4 H4 1.0000
C5 C6 1.506(7)
C5 H5 1.0000
C6 H6A 0.9900
C6 H6B 0.9900
C7 C8 1.505(7)
C8 H8A 0.9800
C8 H8B 0.9800
C8 H8C 0.9800
C9 C10 1.492(6)
C9 H9A 0.9900
C9 H9B 0.9900
C10 C11 1.481(7)
C11 H11A 0.9800
C11 H11B 0.9800
C11 H11C 0.9800

loop_
_geom_hbond_atom_site_label_D
_geom_hbond_atom_site_label_H
_geom_hbond_atom_site_label_A
_geom_hbond_distance_DH
_geom_hbond_distance_HA
_geom_hbond_distance_DA
_geom_hbond_angle_DHA
_geom_hbond_site_symmetry_A
O2 H2O O3 0.84 1.91 2.751(5) 174.3 2_556
O3 H3O O5 0.84 1.88 2.717(5) 175.5 2_556
O4 H4O O5 0.84 2.11 2.901(5) 157.9 2_456
N1 H1N O6 0.88 2.02 2.874(5) 162.6 1_655
C1 H1 O2 1.00 2.54 3.423(6) 147.4 1_455
C2 H2 O2 1.00 2.60 3.446(5) 142.8 2_456
C5 H5 O4 1.00 2.59 3.458(6) 145.7 1_655
C8 H8C O6 0.98 2.63 3.471(6) 144.5 1_655
C9 H9B O5 0.99 2.59 3.552(6) 163.9 4_665
C11 H11A O4 0.98 2.52 3.340(7) 141.3 3_656
C11 H11B O6 0.98 2.60 3.379(6) 136.4 2_566

loop_
_geom_torsion_atom_site_label_1
_geom_torsion_atom_site_label_2
_geom_torsion_atom_site_label_3
_geom_torsion_atom_site_label_4
_geom_torsion
C4 O1 C1 C5 154.1(4)
C4 O1 C1 C2 29.4(5)
O1 C1 C2 O2 76.0(4)
C5 C1 C2 O2 -43.2(5)
O1 C1 C2 C3 -40.4(4)
C5 C1 C2 C3 -159.6(4)
C7 N1 C3 C2 73.9(5)
C7 N1 C3 C4 -169.4(4)
O2 C2 C3 N1 42.2(5)
C1 C2 C3 N1 157.9(4)
O2 C2 C3 C4 -79.7(5)
C1 C2 C3 C4 36.0(4)
C1 O1 C4 C9 117.7(4)
C1 O1 C4 C3 -5.7(5)
N1 C3 C4 O1 -144.0(4)
C2 C3 C4 O1 -20.0(5)
N1 C3 C4 C9 96.0(5)
C2 C3 C4 C9 -140.1(4)
O1 C1 C5 O3 180.0(4)
C2 C1 C5 O3 -63.0(5)
O1 C1 C5 C6 60.0(5)
C2 C1 C5 C6 177.1(4)
O3 C5 C6 O4 -63.6(5)
C1 C5 C6 O4 54.7(5)
C3 N1 C7 O5 4.4(7)
C3 N1 C7 C8 -175.3(4)
O1 C4 C9 C10 -177.2(4)
C3 C4 C9 C10 -58.3(5)
C4 C9 C10 O6 113.2(5)
C4 C9 C10 C11 -69.2(6)
